data_1000343
loop_
_publ_author_name
'Mercier, N'
'Taulelle, F'
'Leblanc, M'

_publ_section_title
;
Growth, structure, NMR characterization of a new fluorocarbonate
Na~3~La~2~(CO~3~)~4~F
;
_journal_coden_ASTM EJSCE5
_journal_name_full
;
European Journal of Solid State Inorganic Chemistry
;
_journal_page_first 609
_journal_page_last 617
_journal_volume 30
_journal_year 1993
_chemical_formula_structural 'Na3 La2 (C O3)4 F'
_chemical_formula_sum 'C4 F La2 Na3 O12'
_chemical_name_systematic
;
Trisodium dilanthanum tetracarbonate fluoride
;
_space_group_IT_number 194
_symmetry_cell_setting hexagonal
_symmetry_Int_Tables_number 194
_symmetry_space_group_name_Hall '-P 6c 2c'
_symmetry_space_group_name_H-M 'P 63/m m c'
_cell_angle_alpha 90
_cell_angle_beta 90
_cell_angle_gamma 120
_cell_formula_units_Z 2
_cell_length_a 5.083(1)
_cell_length_b 5.083(1)
_cell_length_c 23.034(5)
_cell_volume 515.4
_refine_ls_R_factor_all 0.021
_cod_original_formula_sum 'F La2 Na3 O12'
_cod_database_code 1000343

loop_
_symmetry_equiv_pos_as_xyz
x,y,z
-y,x-y,z
y-x,-x,z
-y,-x,z
y-x,y,z
x,x-y,z
-x,-y,-z
y,y-x,-z
x-y,x,-z
y,x,-z
x-y,-y,-z
-x,y-x,-z
-x,-y,1/2+z
y,y-x,1/2+z
x-y,x,1/2+z
y,x,1/2+z
x-y,-y,1/2+z
-x,y-x,1/2+z
x,y,1/2-z
-y,x-y,1/2-z
y-x,-x,1/2-z
-y,-x,1/2-z
y-x,y,1/2-z
x,x-y,1/2-z

loop_
_atom_site_aniso_label
_atom_site_aniso_U_11
_atom_site_aniso_U_12
_atom_site_aniso_U_13
_atom_site_aniso_U_22
_atom_site_aniso_U_23
_atom_site_aniso_U_33
La1 0.0063(1) 0.00315(5) 0. 0.0063(1) 0. 0.0063(1)
Na1 0.016(1) 0.0080(5) 0. 0.016(1) 0. 0.009(1)
Na2 0.017(1) 0.0085(5) 0. 0.017(1) 0. 0.022(2)
C1 0.011(1) 0.0055(5) 0. 0.011(1) 0. 0.005(2)
C2 0.007(1) 0.0035(5) 0. 0.007(1) 0. 0.006(2)
F1 0.024(2) 0.012(1) 0. 0.024(2) 0. 0.007(2)
O1 0.012(2) 0.0043(66) -0.002(1) 0.009(1) -0.0012(6) 0.013(1)
O2 0.010(1) 0.0025(5) -0.001(2) 0.005(1) -0.002(4) 0.017(1)

loop_
_atom_site_label
_atom_site_type_symbol
_atom_site_symmetry_multiplicity
_atom_site_Wyckoff_symbol
_atom_site_fract_x
_atom_site_fract_y
_atom_site_fract_z
_atom_site_occupancy
_atom_site_attached_hydrogens
_atom_site_calc_flag
La1 La3+ 4 f 0.3333 0.6667 0.1454(1) 1. 0 d
Na1 Na1+ 2 b 0. 0. 0.25 1. 0 d
Na2 Na1+ 4 f 0.3333 0.6667 0.5221(2) 1. 0 d
C1 C4+ 4 e 0. 0. 0.0632(2) 1. 0 d
C2 C4+ 4 f 0.3333 0.6667 0.6768(3) 1. 0 d
F1 F1- 2 c 0.3333 0.6667 0.25 1. 0 d
O1 O2- 24 l 0.096(1) 0.286(1) 0.0620(2) 0.5 0 d
O2 O2- 12 k 0.1883(3) 0.3766(6) 0.6761(1) 1. 0 d

loop_
_atom_type_symbol
_atom_type_oxidation_number
La3+ 3.000
Na1+ 1.000
C4+ 4.000
F1- -1.000
O2- -2.000
